data_4303009
loop_
_publ_author_name
'Michael Schmittel'
'Bice He'
'Jian Fan'
'Jan W. Bats'
'Marianne Engeser'
'Marc Schlosser'
'Hans-J\"org Deiseroth'

_publ_section_title
;
Cap for Copper(I) Ions! Metallosupramolecular Solid and Solution State
Structures on the Basis of the Dynamic Tetrahedral [Cu(phenAr2)(py)2]+ Motif
;
_journal_name_full 'Inorganic Chemistry'
_journal_page_first 8192
_journal_page_last 8200
_journal_paper_doi 10.1021/ic900657w
_journal_volume 48
_journal_year 2009
_chemical_formula_sum 'C124 H96 Cl8 Cu3 F12 N12 P2'
_chemical_formula_weight 2518.29
_chemical_name_systematic
; 
 ? 
;
_space_group_IT_number 14
_symmetry_cell_setting monoclinic
_symmetry_space_group_name_Hall '-P 2ybc'
_symmetry_space_group_name_H-M 'P 1 21/c 1'
_atom_sites_solution_hydrogens geom
_atom_sites_solution_primary direct
_atom_sites_solution_secondary difmap
_audit_creation_method SHELXL-97
_cell_angle_alpha 90.00
_cell_angle_beta 100.13(3)
_cell_angle_gamma 90.00
_cell_formula_units_Z 2
_cell_length_a 14.248(3)
_cell_length_b 16.735(3)
_cell_length_c 25.463(5)
_cell_measurement_reflns_used 8000
_cell_measurement_temperature 293(2)
_cell_measurement_theta_max 24.2
_cell_measurement_theta_min 2.45
_cell_volume 5977(2)
_computing_cell_refinement 'Bruker XSCANS'
_computing_data_collection 'Bruker XSCANS'
_computing_data_reduction 'Bruker SHELXTL'
_computing_molecular_graphics 'Bruker SHELXTL'
_computing_publication_material 'Bruker SHELXTL'
_computing_structure_refinement 'SHELXL-97 (Sheldrick, 1997)'
_computing_structure_solution 'SHELXS-97 (Sheldrick, 1990)'
_diffrn_ambient_temperature 293(2)
_diffrn_measured_fraction_theta_full 0.998
_diffrn_measured_fraction_theta_max 0.998
_diffrn_measurement_device_type 'Bruker P4'
_diffrn_measurement_method '\w scans'
_diffrn_radiation_monochromator graphite
_diffrn_radiation_source 'fine-focus sealed tube'
_diffrn_radiation_type MoK\a
_diffrn_radiation_wavelength 0.71073
_diffrn_reflns_av_R_equivalents 0.4873
_diffrn_reflns_av_sigmaI/netI 0.3646
_diffrn_reflns_limit_h_max 16
_diffrn_reflns_limit_h_min -16
_diffrn_reflns_limit_k_max 19
_diffrn_reflns_limit_k_min -19
_diffrn_reflns_limit_l_max 30
_diffrn_reflns_limit_l_min -30
_diffrn_reflns_number 40999
_diffrn_reflns_theta_full 25.00
_diffrn_reflns_theta_max 25.00
_diffrn_reflns_theta_min 2.32
_exptl_absorpt_coefficient_mu 0.807
_exptl_absorpt_correction_T_max 0.9705
_exptl_absorpt_correction_T_min 0.8499
_exptl_absorpt_correction_type numerical
_exptl_absorpt_process_details
;Crystal description with 6 faces,

 X-SHAPE 1.06 (STOE & Cie, 1999)

;
_exptl_crystal_colour red
_exptl_crystal_density_diffrn 1.399
_exptl_crystal_density_method 'not measured'
_exptl_crystal_description plate
_exptl_crystal_F_000 2570
_exptl_crystal_size_max 0.38
_exptl_crystal_size_mid 0.22
_exptl_crystal_size_min 0.04
_refine_diff_density_max 0.973
_refine_diff_density_min -0.868
_refine_diff_density_rms 0.119
_refine_ls_extinction_method none
_refine_ls_goodness_of_fit_ref 0.806
_refine_ls_hydrogen_treatment constr
_refine_ls_matrix_type full
_refine_ls_number_parameters 703
_refine_ls_number_reflns 10498
_refine_ls_number_restraints 106
_refine_ls_restrained_S_all 0.803
_refine_ls_R_factor_all 0.2994
_refine_ls_R_factor_gt 0.1205
_refine_ls_shift/su_max 0.003
_refine_ls_shift/su_mean 0.000
_refine_ls_structure_factor_coef Fsqd
_refine_ls_weighting_details 'calc w=1/[\s^2^(Fo^2^)+(0.1384P)^2^+0.0000P] where P=(Fo^2^+2Fc^2^)/3'
_refine_ls_weighting_scheme calc
_refine_ls_wR_factor_gt 0.2588
_refine_ls_wR_factor_ref 0.3781
_reflns_number_gt 2207
_reflns_number_total 10498
_reflns_threshold_expression >2sigma(I)
_cod_data_source_file ic900657w_si_002_3.cif
_cod_data_source_block 4
_cod_depositor_comments
;
The following automatic conversions were performed:
'_symmetry_cell_setting' value 'Monoclinic' changed to 'monoclinic'
according to '/home/saulius/struct/CIF-dictionaries/cif_core.dic'
dictionary named 'cif_core.dic' version 2.4.1 from 2010-06-29.

Automatic conversion script
Id: cif_fix_enum 1527 2010-12-29 10:47:43Z saulius 
;
_cod_database_code 4303009

loop_
_symmetry_equiv_pos_as_xyz
'x, y, z'
'-x, y+1/2, -z+1/2'
'-x, -y, -z'
'x, -y-1/2, z-1/2'

loop_
_atom_site_label
_atom_site_type_symbol
_atom_site_fract_x
_atom_site_fract_y
_atom_site_fract_z
_atom_site_U_iso_or_equiv
_atom_site_adp_type
_atom_site_occupancy
_atom_site_symmetry_multiplicity
_atom_site_calc_flag
_atom_site_refinement_flags
_atom_site_disorder_assembly
_atom_site_disorder_group
Cu1 Cu 0.64728(11) 0.07371(12) -0.36386(7) 0.0684(6) Uani 1 1 d . . .
Cu2 Cu 1.0000 0.5000 -0.5000 0.0573(7) Uani 1 2 d S . .
C1 C 0.4440(9) 0.0875(11) -0.3405(5) 0.070(4) Uani 1 1 d . . .
C2 C 0.3574(10) 0.0511(12) -0.3310(6) 0.081(5) Uani 1 1 d . . .
H2A H 0.3141 0.0814 -0.3160 0.097 Uiso 1 1 calc R . .
C3 C 0.3380(11) -0.0239(12) -0.3429(6) 0.084(5) Uani 1 1 d . . .
H3A H 0.2802 -0.0454 -0.3376 0.100 Uiso 1 1 calc R . .
C4 C 0.4028(8) -0.0721(9) -0.3636(6) 0.064(4) Uani 1 1 d . . .
C5 C 0.3873(11) -0.1537(12) -0.3795(6) 0.088(5) Uani 1 1 d . . .
H5A H 0.3301 -0.1781 -0.3757 0.105 Uiso 1 1 calc R . .
C6 C 0.4514(13) -0.1955(13) -0.3992(7) 0.100(6) Uani 1 1 d . . .
H6A H 0.4394 -0.2488 -0.4085 0.120 Uiso 1 1 calc R . .
C7 C 0.5368(12) -0.1606(10) -0.4063(6) 0.077(4) Uani 1 1 d . . .
C8 C 0.6052(14) -0.2043(13) -0.4245(8) 0.105(6) Uani 1 1 d . . .
H8A H 0.5951 -0.2579 -0.4335 0.126 Uiso 1 1 calc R . .
C9 C 0.6945(12) -0.1652(12) -0.4295(8) 0.102(7) Uani 1 1 d . . .
H9A H 0.7414 -0.1930 -0.4431 0.123 Uiso 1 1 calc R . .
C10 C 0.7089(11) -0.0860(10) -0.4138(5) 0.075(4) Uani 1 1 d . . .
C11 C 0.5568(9) -0.0800(10) -0.3913(5) 0.065(4) Uani 1 1 d . . .
C12 C 0.4871(9) -0.0338(10) -0.3714(5) 0.065(4) Uani 1 1 d . . .
C13 C 0.4639(9) 0.1727(10) -0.3318(6) 0.068(4) Uani 1 1 d . . .
C14 C 0.4363(10) 0.2302(11) -0.3722(7) 0.079(4) Uani 1 1 d . . .
C15 C 0.4531(11) 0.3057(12) -0.3635(8) 0.090(5) Uani 1 1 d . . .
H15A H 0.4336 0.3417 -0.3911 0.108 Uiso 1 1 calc R . .
C16 C 0.5015(14) 0.3361(14) -0.3121(11) 0.119(7) Uani 1 1 d . . .
C17 C 0.5296(12) 0.2822(12) -0.2728(9) 0.095(6) Uani 1 1 d . . .
H17A H 0.5615 0.3004 -0.2400 0.114 Uiso 1 1 calc R . .
C18 C 0.5132(9) 0.2031(13) -0.2795(6) 0.085(5) Uani 1 1 d . . .
C19 C 0.3875(12) 0.2012(12) -0.4266(6) 0.098(6) Uani 1 1 d . . .
H19A H 0.3727 0.2461 -0.4501 0.147 Uiso 1 1 calc R . .
H19B H 0.3297 0.1737 -0.4232 0.147 Uiso 1 1 calc R . .
H19C H 0.4292 0.1654 -0.4410 0.147 Uiso 1 1 calc R . .
C20 C 0.5238(15) 0.4285(14) -0.3028(11) 0.145(9) Uani 1 1 d . . .
H20A H 0.5558 0.4369 -0.2668 0.217 Uiso 1 1 calc R . .
H20B H 0.4652 0.4581 -0.3090 0.217 Uiso 1 1 calc R . .
H20C H 0.5639 0.4463 -0.3271 0.217 Uiso 1 1 calc R . .
C21 C 0.5398(11) 0.1434(13) -0.2331(7) 0.103(6) Uani 1 1 d . . .
H21A H 0.5707 0.1714 -0.2019 0.154 Uiso 1 1 calc R . .
H21B H 0.5823 0.1037 -0.2428 0.154 Uiso 1 1 calc R . .
H21C H 0.4831 0.1180 -0.2258 0.154 Uiso 1 1 calc R . .
C22 C 0.8029(9) -0.0488(12) -0.4165(6) 0.087(6) Uani 1 1 d . . .
C23 C 0.8168(10) 0.0035(12) -0.4584(6) 0.085(5) Uani 1 1 d . . .
C24 C 0.9019(11) 0.0389(15) -0.4597(7) 0.117(8) Uani 1 1 d . . .
H24A H 0.9107 0.0739 -0.4868 0.140 Uiso 1 1 calc R . .
C25 C 0.9796(11) 0.019(2) -0.4155(10) 0.144(11) Uani 1 1 d . . .
C26 C 0.9692(13) -0.0266(17) -0.3760(9) 0.116(8) Uani 1 1 d . . .
H26A H 1.0204 -0.0344 -0.3483 0.139 Uiso 1 1 calc R . .
C27 C 0.8802(12) -0.0650(13) -0.3741(7) 0.099(6) Uani 1 1 d . . .
C28 C 0.7333(11) 0.0222(15) -0.5031(6) 0.118(8) Uani 1 1 d . . .
H28A H 0.7541 0.0581 -0.5281 0.177 Uiso 1 1 calc R . .
H28B H 0.6829 0.0467 -0.4883 0.177 Uiso 1 1 calc R . .
H28C H 0.7106 -0.0263 -0.5209 0.177 Uiso 1 1 calc R . .
C29 C 1.0768(12) 0.0617(18) -0.4188(10) 0.159(11) Uani 1 1 d . . .
H29A H 1.1243 0.0459 -0.3890 0.238 Uiso 1 1 calc R . .
H29B H 1.0681 0.1186 -0.4180 0.238 Uiso 1 1 calc R . .
H29C H 1.0974 0.0470 -0.4514 0.238 Uiso 1 1 calc R . .
C30 C 0.8713(12) -0.1211(14) -0.3285(7) 0.111(7) Uani 1 1 d . . .
H30A H 0.8076 -0.1419 -0.3332 0.167 Uiso 1 1 calc R . .
H30B H 0.8850 -0.0925 -0.2953 0.167 Uiso 1 1 calc R . .
H30C H 0.9157 -0.1643 -0.3280 0.167 Uiso 1 1 calc R . .
C31 C 0.6663(10) 0.2313(11) -0.4140(7) 0.088(5) Uani 1 1 d . . .
H31A H 0.6001 0.2322 -0.4186 0.106 Uiso 1 1 calc R . .
C32 C 0.7111(10) 0.2981(13) -0.4308(7) 0.098(6) Uani 1 1 d . . .
H32A H 0.6770 0.3443 -0.4418 0.118 Uiso 1 1 calc R . .
C33 C 0.8083(9) 0.2934(11) -0.4305(6) 0.077(4) Uani 1 1 d . . .
C34 C 0.8543(9) 0.2225(10) -0.4095(6) 0.068(4) Uani 1 1 d . . .
H34A H 0.9198 0.2170 -0.4075 0.081 Uiso 1 1 calc R . .
C35 C 0.8049(9) 0.1642(11) -0.3928(6) 0.081(5) Uani 1 1 d . . .
H35A H 0.8374 0.1177 -0.3805 0.098 Uiso 1 1 calc R . .
C36 C 0.8637(9) 0.3573(10) -0.4514(5) 0.069(4) Uani 1 1 d . . .
C37 C 0.8448(9) 0.3724(10) -0.5066(5) 0.074(5) Uani 1 1 d . . .
C38 C 0.7803(10) 0.3285(11) -0.5463(6) 0.086(5) Uani 1 1 d . . .
H38A H 0.7454 0.2836 -0.5399 0.104 Uiso 1 1 calc R . .
C39 C 0.7788(11) 0.3622(11) -0.5929(6) 0.094(6) Uani 1 1 d . . .
H39A H 0.7376 0.3499 -0.6243 0.113 Uiso 1 1 calc R . .
C40 C 0.8526(9) 0.4219(10) -0.5864(5) 0.065(4) Uani 1 1 d . . .
C41 C 0.8771(8) 0.4671(9) -0.6248(4) 0.058(3) Uani 1 1 d . . .
C42 C 0.9510(9) 0.5227(10) -0.6206(5) 0.074(5) Uani 1 1 d . . .
C43 C 0.9824(9) 0.5674(10) -0.6621(5) 0.075(4) Uani 1 1 d . . .
H43A H 0.9557 0.5642 -0.6980 0.090 Uiso 1 1 calc R . .
C44 C 1.0556(9) 0.6142(10) -0.6417(5) 0.071(4) Uani 1 1 d . . .
H44A H 1.0899 0.6486 -0.6599 0.085 Uiso 1 1 calc R . .
C45 C 1.0695(9) 0.5994(9) -0.5851(5) 0.060(3) Uani 1 1 d . . .
C46 C 0.8226(9) 0.4570(10) -0.6827(5) 0.062(4) Uani 1 1 d . . .
C47 C 0.7613(10) 0.5174(10) -0.7052(5) 0.075(4) Uani 1 1 d . . .
H47A H 0.7507 0.5627 -0.6859 0.090 Uiso 1 1 calc R . .
C48 C 0.7157(10) 0.5067(10) -0.7588(5) 0.070(4) Uani 1 1 d . . .
H48A H 0.6791 0.5486 -0.7753 0.084 Uiso 1 1 calc R . .
C49 C 0.8311(10) 0.3892(11) -0.7114(5) 0.077(4) Uani 1 1 d . . .
H49A H 0.8719 0.3492 -0.6957 0.092 Uiso 1 1 calc R . .
C50 C 0.7814(11) 0.3770(12) -0.7636(6) 0.088(5) Uani 1 1 d . . .
H50A H 0.7869 0.3297 -0.7819 0.106 Uiso 1 1 calc R . .
C51 C 1.2092(17) 0.131(2) -0.2203(9) 0.22(2) Uani 1 1 d G . .
C52 C 1.2092(15) 0.2072(18) -0.2428(11) 0.204(18) Uani 1 1 d G . .
C53 C 1.130(2) 0.2337(15) -0.2783(10) 0.22(2) Uani 1 1 d G . .
H53A H 1.1300 0.2844 -0.2934 0.267 Uiso 1 1 calc R . .
C54 C 1.0506(16) 0.185(2) -0.2914(9) 0.215(19) Uani 1 1 d G . .
H54A H 0.9976 0.2024 -0.3151 0.258 Uiso 1 1 calc R . .
C55 C 1.0505(18) 0.109(2) -0.2689(13) 0.220(19) Uani 1 1 d G . .
H55A H 0.9975 0.0761 -0.2776 0.264 Uiso 1 1 calc R . .
C56 C 1.130(3) 0.0824(14) -0.2334(12) 0.33(4) Uani 1 1 d G . .
H56A H 1.1298 0.0317 -0.2183 0.396 Uiso 1 1 calc R . .
C57 C 0.108(2) 0.295(2) -0.4943(9) 0.30(4) Uani 1 1 d G . .
C58 C 0.1495(15) 0.3486(15) -0.5254(12) 0.36(5) Uani 1 1 d G . .
C59 C 0.120(2) 0.3496(16) -0.5804(12) 0.194(17) Uani 1 1 d G . .
H59A H 0.1479 0.3853 -0.6012 0.232 Uiso 1 1 calc R . .
C60 C 0.050(2) 0.297(2) -0.6044(10) 0.67(11) Uani 1 1 d G . .
H60A H 0.0301 0.2981 -0.6412 0.802 Uiso 1 1 calc R . .
C61 C 0.0084(16) 0.2440(17) -0.5733(19) 0.65(10) Uani 1 1 d G . .
H61A H -0.0388 0.2091 -0.5893 0.778 Uiso 1 1 calc R . .
C62 C 0.038(2) 0.2430(16) -0.5183(18) 0.26(3) Uani 1 1 d G . .
H62A H 0.0100 0.2073 -0.4975 0.309 Uiso 1 1 calc R . .
N1 N 0.5094(7) 0.0446(8) -0.3588(4) 0.066(3) Uani 1 1 d . . .
N2 N 0.6396(8) -0.0442(8) -0.3952(4) 0.072(3) Uani 1 1 d . . .
N3 N 0.7095(8) 0.1673(8) -0.3924(5) 0.073(3) Uani 1 1 d . . .
N4 N 0.7218(7) 0.4410(8) -0.7869(5) 0.070(3) Uani 1 1 d . . .
N5 N 0.8923(7) 0.4278(8) -0.5320(4) 0.064(3) Uani 1 1 d . . .
N6 N 1.0068(7) 0.5449(8) -0.5709(4) 0.064(3) Uani 1 1 d . . .
P1 P 0.1642(13) -0.135(2) -0.2750(8) 0.976(13) Uani 1 1 d DU . .
F1 F 0.107(2) -0.075(3) -0.2498(17) 0.977(13) Uani 1 1 d DU . .
F2 F 0.239(2) -0.072(3) -0.2767(15) 0.978(13) Uani 1 1 d DU . .
F3 F 0.215(2) -0.160(3) -0.2202(12) 0.976(13) Uani 1 1 d DU . .
F4 F 0.220(2) -0.194(3) -0.3003(17) 0.975(13) Uani 1 1 d DU . .
F5 F 0.088(2) -0.197(3) -0.2724(15) 0.976(13) Uani 1 1 d DU . .
F6 F 0.114(2) -0.109(3) -0.3297(12) 0.977(13) Uani 1 1 d DU . .
Cl1 Cl 1.3129(8) 0.1000(10) -0.1820(6) 0.308(8) Uani 1 1 d . . .
Cl2 Cl 1.3061(8) 0.2688(9) -0.2334(7) 0.315(8) Uani 1 1 d . . .
Cl3 Cl 0.1395(8) 0.2831(9) -0.4258(5) 0.269(6) Uani 1 1 d . . .
Cl4 Cl 0.2447(11) 0.4052(12) -0.4795(11) 0.429(13) Uani 1 1 d . . .

loop_
_atom_site_aniso_label
_atom_site_aniso_U_11
_atom_site_aniso_U_22
_atom_site_aniso_U_33
_atom_site_aniso_U_23
_atom_site_aniso_U_13
_atom_site_aniso_U_12
Cu1 0.0621(9) 0.0857(13) 0.0526(10) 0.0031(10) -0.0036(7) -0.0098(9)
Cu2 0.0518(12) 0.0757(17) 0.0399(12) 0.0029(12) -0.0044(9) -0.0048(11)
C1 0.057(8) 0.104(14) 0.049(8) 0.003(8) 0.005(6) 0.001(8)
C2 0.065(9) 0.100(15) 0.077(10) 0.006(10) 0.015(7) -0.003(9)
C3 0.075(10) 0.098(14) 0.075(11) -0.001(10) 0.003(8) -0.031(9)
C4 0.046(6) 0.063(9) 0.080(9) 0.012(8) 0.002(6) -0.011(7)
C5 0.077(10) 0.106(15) 0.070(10) 0.013(10) -0.017(8) -0.035(10)
C6 0.095(13) 0.112(16) 0.093(14) -0.029(12) 0.016(10) -0.020(12)
C7 0.083(10) 0.071(11) 0.075(11) -0.025(9) 0.008(8) 0.005(9)
C8 0.104(13) 0.102(15) 0.098(14) 0.004(12) -0.009(10) -0.016(12)
C9 0.094(12) 0.090(14) 0.118(15) -0.042(12) 0.001(10) 0.043(10)
C10 0.101(11) 0.074(12) 0.046(8) -0.004(8) -0.001(7) 0.020(9)
C11 0.057(7) 0.091(12) 0.038(7) 0.009(8) -0.013(5) -0.001(8)
C12 0.054(7) 0.086(11) 0.049(8) 0.011(8) -0.007(6) 0.005(7)
C13 0.052(7) 0.081(12) 0.071(10) -0.008(9) 0.013(6) 0.009(7)
C14 0.074(9) 0.076(12) 0.086(12) -0.007(10) 0.012(8) 0.009(8)
C15 0.095(12) 0.083(14) 0.097(13) -0.010(11) 0.031(9) -0.004(10)
C16 0.104(14) 0.097(17) 0.15(2) -0.015(16) 0.019(13) -0.020(12)
C17 0.096(12) 0.064(12) 0.118(16) -0.010(12) 0.001(10) -0.012(10)
C18 0.052(8) 0.129(17) 0.075(11) -0.006(11) 0.015(7) 0.001(9)
C19 0.110(12) 0.112(15) 0.063(10) 0.007(10) -0.013(9) 0.003(11)
C20 0.133(17) 0.104(19) 0.19(3) 0.013(18) 0.019(15) -0.015(14)
C21 0.088(11) 0.139(18) 0.076(11) 0.025(12) 0.001(8) 0.007(11)
C22 0.054(8) 0.136(17) 0.069(10) -0.033(11) 0.003(7) 0.012(9)
C23 0.062(8) 0.129(16) 0.062(9) 0.005(11) 0.004(7) -0.002(9)
C24 0.072(10) 0.20(2) 0.085(12) -0.012(14) 0.023(9) 0.007(12)
C25 0.052(9) 0.26(4) 0.121(18) -0.07(2) 0.018(11) 0.009(13)
C26 0.065(11) 0.20(3) 0.083(13) -0.017(15) 0.008(9) 0.028(12)
C27 0.088(11) 0.139(18) 0.069(10) 0.011(12) 0.008(8) 0.052(11)
C28 0.095(11) 0.21(2) 0.046(9) -0.017(12) -0.007(8) 0.015(13)
C29 0.075(12) 0.23(3) 0.17(2) -0.01(2) 0.038(12) -0.042(15)
C30 0.101(12) 0.144(19) 0.084(13) -0.001(13) 0.002(9) 0.036(12)
C31 0.060(8) 0.094(13) 0.104(13) 0.026(11) -0.005(8) 0.000(9)
C32 0.066(9) 0.120(16) 0.108(14) 0.050(12) 0.015(8) 0.018(9)
C33 0.063(9) 0.102(13) 0.062(9) 0.000(9) 0.001(7) -0.013(8)
C34 0.057(7) 0.084(12) 0.061(9) 0.006(8) 0.004(6) -0.011(8)
C35 0.047(7) 0.106(14) 0.088(11) -0.007(10) 0.002(7) -0.008(8)
C36 0.061(7) 0.083(11) 0.057(8) 0.014(8) -0.004(6) -0.025(7)
C37 0.071(8) 0.104(13) 0.044(8) 0.000(8) -0.004(6) -0.035(8)
C38 0.096(10) 0.101(13) 0.052(9) 0.004(9) -0.013(7) -0.045(9)
C39 0.099(11) 0.113(15) 0.056(9) 0.004(10) -0.029(8) -0.053(10)
C40 0.070(8) 0.084(11) 0.037(7) 0.000(7) -0.001(5) -0.013(7)
C41 0.066(7) 0.079(10) 0.027(6) 0.000(6) 0.000(5) -0.014(7)
C42 0.069(8) 0.103(13) 0.043(7) 0.001(8) -0.010(6) -0.010(8)
C43 0.086(9) 0.101(12) 0.034(7) 0.012(8) 0.000(6) -0.022(9)
C44 0.073(8) 0.096(12) 0.042(7) 0.003(8) 0.004(6) -0.028(8)
C45 0.066(7) 0.063(9) 0.045(7) -0.003(7) -0.004(6) -0.002(7)
C46 0.065(7) 0.082(10) 0.035(6) 0.003(7) -0.007(5) -0.012(7)
C47 0.088(9) 0.080(12) 0.049(8) -0.004(8) -0.013(7) 0.000(8)
C48 0.081(9) 0.077(11) 0.044(7) -0.002(8) -0.008(6) 0.017(8)
C49 0.086(9) 0.095(12) 0.041(7) 0.001(8) -0.012(6) 0.018(8)
C50 0.100(11) 0.108(14) 0.048(8) -0.018(9) -0.010(7) 0.021(10)
C51 0.20(4) 0.29(5) 0.16(3) -0.04(4) 0.01(3) 0.12(4)
C52 0.15(3) 0.16(3) 0.33(6) 0.03(3) 0.12(3) 0.03(2)
C53 0.21(3) 0.22(4) 0.21(3) -0.09(3) -0.05(3) 0.13(3)
C54 0.16(3) 0.22(4) 0.22(3) -0.02(3) -0.08(3) 0.06(3)
C55 0.14(3) 0.25(5) 0.27(5) -0.07(4) 0.01(3) 0.05(3)
C56 0.17(3) 0.46(9) 0.34(7) -0.28(7) 0.01(4) 0.02(5)
C57 0.31(6) 0.41(9) 0.26(5) 0.21(6) 0.22(5) 0.23(6)
C58 0.16(3) 0.41(8) 0.45(8) -0.29(7) -0.15(5) 0.18(4)
C59 0.23(4) 0.19(4) 0.18(3) 0.04(3) 0.08(3) 0.13(3)
C60 0.19(4) 0.74(17) 0.94(19) -0.62(16) -0.29(8) 0.24(7)
C61 0.54(11) 0.72(15) 0.55(11) -0.48(12) -0.29(10) 0.54(12)
C62 0.19(4) 0.29(6) 0.27(5) -0.08(5) 0.00(3) 0.17(4)
N1 0.052(6) 0.093(10) 0.049(6) 0.002(7) -0.005(5) -0.012(6)
N2 0.077(8) 0.089(9) 0.043(6) -0.011(6) -0.009(5) 0.011(7)
N3 0.062(7) 0.092(10) 0.059(7) 0.003(7) -0.001(5) -0.005(6)
N4 0.060(6) 0.082(10) 0.061(7) 0.017(7) -0.004(5) -0.001(6)
N5 0.064(6) 0.089(9) 0.035(5) -0.002(6) 0.001(4) -0.010(6)
N6 0.055(6) 0.092(9) 0.043(6) 0.004(6) -0.001(4) -0.014(6)
P1 0.513(19) 1.90(3) 0.45(2) 0.11(2) -0.115(16) -0.703(19)
F1 0.514(19) 1.90(3) 0.45(2) 0.11(2) -0.117(16) -0.702(19)
F2 0.516(19) 1.89(3) 0.45(2) 0.11(2) -0.113(16) -0.703(19)
F3 0.512(19) 1.90(3) 0.45(2) 0.11(2) -0.114(16) -0.702(19)
F4 0.510(19) 1.90(3) 0.45(2) 0.11(2) -0.116(16) -0.704(19)
F5 0.512(19) 1.90(3) 0.45(2) 0.11(2) -0.114(16) -0.702(19)
F6 0.516(19) 1.90(3) 0.45(2) 0.11(2) -0.114(16) -0.701(19)
Cl1 0.205(9) 0.39(2) 0.329(16) 0.066(15) 0.034(9) 0.117(11)
Cl2 0.192(9) 0.277(15) 0.50(2) -0.026(16) 0.143(11) -0.002(10)
Cl3 0.234(10) 0.360(18) 0.217(11) 0.039(11) 0.052(8) 0.134(11)
Cl4 0.262(14) 0.34(2) 0.67(4) -0.05(2) 0.043(19) 0.158(15)

loop_
_atom_type_symbol
_atom_type_description
_atom_type_scat_dispersion_real
_atom_type_scat_dispersion_imag
_atom_type_scat_source
C C 0.0033 0.0016 'International Tables Vol C Tables 4.2.6.8 and 6.1.1.4'
H H 0.0000 0.0000 'International Tables Vol C Tables 4.2.6.8 and 6.1.1.4'
N N 0.0061 0.0033 'International Tables Vol C Tables 4.2.6.8 and 6.1.1.4'
Cu Cu 0.3201 1.2651 'International Tables Vol C Tables 4.2.6.8 and 6.1.1.4'
P P 0.1023 0.0942 'International Tables Vol C Tables 4.2.6.8 and 6.1.1.4'
F F 0.0171 0.0103 'International Tables Vol C Tables 4.2.6.8 and 6.1.1.4'
Cl Cl 0.1484 0.1585 'International Tables Vol C Tables 4.2.6.8 and 6.1.1.4'

loop_
_geom_angle_atom_site_label_1
_geom_angle_atom_site_label_2
_geom_angle_atom_site_label_3
_geom_angle
_geom_angle_site_symmetry_1
_geom_angle_site_symmetry_3
_geom_angle_publ_flag
N3 Cu1 N1 134.5(5) . . ?
N3 Cu1 N4 104.5(5) . 4_566 ?
N1 Cu1 N4 104.5(5) . 4_566 ?
N3 Cu1 N2 126.0(5) . . ?
N1 Cu1 N2 79.4(5) . . ?
N4 Cu1 N2 103.3(5) 4_566 . ?
N6 Cu2 N6 180.000(2) 3_764 . ?
N6 Cu2 N5 89.2(4) 3_764 . ?
N6 Cu2 N5 90.8(4) . . ?
N6 Cu2 N5 90.8(4) 3_764 3_764 ?
N6 Cu2 N5 89.2(4) . 3_764 ?
N5 Cu2 N5 180.0(5) . 3_764 ?
N1 C1 C2 120.6(16) . . ?
N1 C1 C13 116.8(13) . . ?
C2 C1 C13 122.6(15) . . ?
C3 C2 C1 121.4(17) . . ?
C3 C2 H2A 119.3 . . ?
C1 C2 H2A 119.3 . . ?
C2 C3 C4 121.0(16) . . ?
C2 C3 H3A 119.5 . . ?
C4 C3 H3A 119.5 . . ?
C3 C4 C12 115.3(15) . . ?
C3 C4 C5 125.3(14) . . ?
C12 C4 C5 119.3(15) . . ?
C6 C5 C4 122.1(16) . . ?
C6 C5 H5A 119.0 . . ?
C4 C5 H5A 119.0 . . ?
C5 C6 C7 120.5(19) . . ?
C5 C6 H6A 119.7 . . ?
C7 C6 H6A 119.7 . . ?
C8 C7 C6 120.8(18) . . ?
C8 C7 C11 118.8(16) . . ?
C6 C7 C11 120.3(16) . . ?
C7 C8 C9 118.5(18) . . ?
C7 C8 H8A 120.8 . . ?
C9 C8 H8A 120.8 . . ?
C10 C9 C8 119.4(17) . . ?
C10 C9 H9A 120.3 . . ?
C8 C9 H9A 120.3 . . ?
N2 C10 C9 120.8(16) . . ?
N2 C10 C22 120.9(15) . . ?
C9 C10 C22 118.3(16) . . ?
N2 C11 C7 122.8(15) . . ?
N2 C11 C12 117.5(15) . . ?
C7 C11 C12 119.7(14) . . ?
N1 C12 C4 124.9(14) . . ?
N1 C12 C11 117.1(13) . . ?
C4 C12 C11 118.0(15) . . ?
C14 C13 C1 122.2(13) . . ?
C14 C13 C18 116.6(16) . . ?
C1 C13 C18 121.2(15) . . ?
C15 C14 C13 121.3(17) . . ?
C15 C14 C19 120.6(18) . . ?
C13 C14 C19 118.2(16) . . ?
C14 C15 C16 122(2) . . ?
C14 C15 H15A 118.8 . . ?
C16 C15 H15A 118.8 . . ?
C17 C16 C15 117(2) . . ?
C17 C16 C20 121(2) . . ?
C15 C16 C20 122(2) . . ?
C18 C17 C16 122.6(19) . . ?
C18 C17 H17A 118.7 . . ?
C16 C17 H17A 118.7 . . ?
C17 C18 C13 119.5(17) . . ?
C17 C18 C21 121.7(17) . . ?
C13 C18 C21 118.7(17) . . ?
C14 C19 H19A 109.5 . . ?
C14 C19 H19B 109.5 . . ?
H19A C19 H19B 109.5 . . ?
C14 C19 H19C 109.5 . . ?
H19A C19 H19C 109.5 . . ?
H19B C19 H19C 109.5 . . ?
C16 C20 H20A 109.5 . . ?
C16 C20 H20B 109.5 . . ?
H20A C20 H20B 109.5 . . ?
C16 C20 H20C 109.5 . . ?
H20A C20 H20C 109.5 . . ?
H20B C20 H20C 109.5 . . ?
C18 C21 H21A 109.5 . . ?
C18 C21 H21B 109.5 . . ?
H21A C21 H21B 109.5 . . ?
C18 C21 H21C 109.5 . . ?
H21A C21 H21C 109.5 . . ?
H21B C21 H21C 109.5 . . ?
C23 C22 C27 119.7(16) . . ?
C23 C22 C10 122.5(12) . . ?
C27 C22 C10 117.8(18) . . ?
C24 C23 C22 122.1(14) . . ?
C24 C23 C28 118.3(18) . . ?
C22 C23 C28 119.6(15) . . ?
C23 C24 C25 116(2) . . ?
C23 C24 H24A 122.1 . . ?
C25 C24 H24A 122.1 . . ?
C26 C25 C24 124(2) . . ?
C26 C25 C29 122(2) . . ?
C24 C25 C29 114(3) . . ?
C25 C26 C27 121.0(17) . . ?
C25 C26 H26A 119.5 . . ?
C27 C26 H26A 119.5 . . ?
C22 C27 C26 117.4(19) . . ?
C22 C27 C30 122.7(18) . . ?
C26 C27 C30 119.9(15) . . ?
C23 C28 H28A 109.5 . . ?
C23 C28 H28B 109.5 . . ?
H28A C28 H28B 109.5 . . ?
C23 C28 H28C 109.5 . . ?
H28A C28 H28C 109.5 . . ?
H28B C28 H28C 109.5 . . ?
C25 C29 H29A 109.5 . . ?
C25 C29 H29B 109.5 . . ?
H29A C29 H29B 109.5 . . ?
C25 C29 H29C 109.5 . . ?
H29A C29 H29C 109.5 . . ?
H29B C29 H29C 109.5 . . ?
C27 C30 H30A 109.5 . . ?
C27 C30 H30B 109.5 . . ?
H30A C30 H30B 109.5 . . ?
C27 C30 H30C 109.5 . . ?
H30A C30 H30C 109.5 . . ?
H30B C30 H30C 109.5 . . ?
N3 C31 C32 125.4(14) . . ?
N3 C31 H31A 117.3 . . ?
C32 C31 H31A 117.3 . . ?
C33 C32 C31 117.7(16) . . ?
C33 C32 H32A 121.1 . . ?
C31 C32 H32A 121.1 . . ?
C32 C33 C34 116.4(15) . . ?
C32 C33 C36 123.5(16) . . ?
C34 C33 C36 120.0(13) . . ?
C35 C34 C33 120.4(14) . . ?
C35 C34 H34A 119.8 . . ?
C33 C34 H34A 119.8 . . ?
C34 C35 N3 124.4(16) . . ?
C34 C35 H35A 117.8 . . ?
N3 C35 H35A 117.8 . . ?
C37 C36 C45 123.7(13) . 3_764 ?
C37 C36 C33 117.9(11) . . ?
C45 C36 C33 118.4(12) 3_764 . ?
N5 C37 C36 124.6(11) . . ?
N5 C37 C38 108.6(12) . . ?
C36 C37 C38 126.5(14) . . ?
C39 C38 C37 108.7(14) . . ?
C39 C38 H38A 125.7 . . ?
C37 C38 H38A 125.7 . . ?
C38 C39 C40 107.6(11) . . ?
C38 C39 H39A 126.2 . . ?
C40 C39 H39A 126.2 . . ?
C41 C40 N5 124.9(12) . . ?
C41 C40 C39 126.3(11) . . ?
N5 C40 C39 108.7(12) . . ?
C40 C41 C42 127.9(11) . . ?
C40 C41 C46 118.9(11) . . ?
C42 C41 C46 113.1(11) . . ?
C41 C42 N6 122.6(13) . . ?
C41 C42 C43 128.4(11) . . ?
N6 C42 C43 108.9(12) . . ?
C44 C43 C42 110.2(11) . . ?
C44 C43 H43A 124.9 . . ?
C42 C43 H43A 124.9 . . ?
C43 C44 C45 104.4(12) . . ?
C43 C44 H44A 127.8 . . ?
C45 C44 H44A 127.8 . . ?
N6 C45 C36 124.4(12) . 3_764 ?
N6 C45 C44 113.4(10) . . ?
C36 C45 C44 122.0(13) 3_764 . ?
C49 C46 C47 119.4(11) . . ?
C49 C46 C41 121.6(13) . . ?
C47 C46 C41 119.0(13) . . ?
C46 C47 C48 117.0(14) . . ?
C46 C47 H47A 121.5 . . ?
C48 C47 H47A 121.5 . . ?
N4 C48 C47 124.4(13) . . ?
N4 C48 H48A 117.8 . . ?
C47 C48 H48A 117.8 . . ?
C46 C49 C50 123.3(14) . . ?
C46 C49 H49A 118.4 . . ?
C50 C49 H49A 118.4 . . ?
C49 C50 N4 116.7(15) . . ?
C49 C50 H50A 121.7 . . ?
N4 C50 H50A 121.7 . . ?
C52 C51 C56 120.0 . . ?
C52 C51 Cl1 117(3) . . ?
C56 C51 Cl1 123(3) . . ?
C51 C52 C53 120.0 . . ?
C51 C52 Cl2 123(2) . . ?
C53 C52 Cl2 116(2) . . ?
C54 C53 C52 120.0 . . ?
C54 C53 H53A 120.0 . . ?
C52 C53 H53A 120.0 . . ?
C53 C54 C55 120.0 . . ?
C53 C54 H54A 120.0 . . ?
C55 C54 H54A 120.0 . . ?
C54 C55 C56 120.0 . . ?
C54 C55 H55A 120.0 . . ?
C56 C55 H55A 120.0 . . ?
C55 C56 C51 120.0 . . ?
C55 C56 H56A 120.0 . . ?
C51 C56 H56A 120.0 . . ?
C58 C57 C62 120.0 . . ?
C58 C57 Cl3 126(3) . . ?
C62 C57 Cl3 114(3) . . ?
C57 C58 C59 120.0 . . ?
C57 C58 Cl4 108(3) . . ?
C59 C58 Cl4 132(3) . . ?
C60 C59 C58 120.0 . . ?
C60 C59 H59A 120.0 . . ?
C58 C59 H59A 120.0 . . ?
C59 C60 C61 120.0 . . ?
C59 C60 H60A 120.0 . . ?
C61 C60 H60A 120.0 . . ?
C62 C61 C60 120.0 . . ?
C62 C61 H61A 120.0 . . ?
C60 C61 H61A 120.0 . . ?
C61 C62 C57 120.0 . . ?
C61 C62 H62A 120.0 . . ?
C57 C62 H62A 120.0 . . ?
C1 N1 C12 116.8(13) . . ?
C1 N1 Cu1 129.4(11) . . ?
C12 N1 Cu1 113.4(10) . . ?
C11 N2 C10 119.8(14) . . ?
C11 N2 Cu1 112.0(10) . . ?
C10 N2 Cu1 128.0(11) . . ?
C31 N3 C35 115.1(15) . . ?
C31 N3 Cu1 126.1(11) . . ?
C35 N3 Cu1 118.7(11) . . ?
C48 N4 C50 119.2(11) . . ?
C48 N4 Cu1 122.6(9) . 4_565 ?
C50 N4 Cu1 118.2(10) . 4_565 ?
C37 N5 C40 105.7(10) . . ?
C37 N5 Cu2 128.1(8) . . ?
C40 N5 Cu2 126.1(9) . . ?
C45 N6 C42 103.1(11) . . ?
C45 N6 Cu2 129.4(8) . . ?
C42 N6 Cu2 127.3(10) . . ?
F4 P1 F1 179.3(12) . . ?
F4 P1 F2 91.0(9) . . ?
F1 P1 F2 89.7(9) . . ?
F4 P1 F6 89.8(9) . . ?
F1 P1 F6 89.9(9) . . ?
F2 P1 F6 90.2(9) . . ?
F4 P1 F5 90.0(9) . . ?
F1 P1 F5 89.4(9) . . ?
F2 P1 F5 178.9(11) . . ?
F6 P1 F5 90.3(8) . . ?
F4 P1 F3 90.1(9) . . ?
F1 P1 F3 90.1(9) . . ?
F2 P1 F3 89.8(8) . . ?
F6 P1 F3 179.9(14) . . ?
F5 P1 F3 89.7(9) . . ?

loop_
_geom_bond_atom_site_label_1
_geom_bond_atom_site_label_2
_geom_bond_distance
_geom_bond_site_symmetry_2
_geom_bond_publ_flag
Cu1 N3 1.998(13) . ?
Cu1 N1 2.050(11) . ?
Cu1 N4 2.072(11) 4_566 ?
Cu1 N2 2.124(13) . ?
Cu2 N6 1.972(11) 3_764 ?
Cu2 N6 1.972(11) . ?
Cu2 N5 2.010(10) . ?
Cu2 N5 2.010(10) 3_764 ?
C1 N1 1.325(18) . ?
C1 C2 1.43(2) . ?
C1 C13 1.46(2) . ?
C2 C3 1.31(2) . ?
C2 H2A 0.9300 . ?
C3 C4 1.40(2) . ?
C3 H3A 0.9300 . ?
C4 C12 1.406(19) . ?
C4 C5 1.43(2) . ?
C5 C6 1.32(2) . ?
C5 H5A 0.9300 . ?
C6 C7 1.39(2) . ?
C6 H6A 0.9300 . ?
C7 C8 1.36(2) . ?
C7 C11 1.42(2) . ?
C8 C9 1.45(3) . ?
C8 H8A 0.9300 . ?
C9 C10 1.39(2) . ?
C9 H9A 0.9300 . ?
C10 N2 1.361(19) . ?
C10 C22 1.49(2) . ?
C11 N2 1.343(17) . ?
C11 C12 1.42(2) . ?
C12 N1 1.374(19) . ?
C13 C14 1.41(2) . ?
C13 C18 1.48(2) . ?
C14 C15 1.30(2) . ?
C14 C19 1.52(2) . ?
C15 C16 1.46(3) . ?
C15 H15A 0.9300 . ?
C16 C17 1.35(3) . ?
C16 C20 1.59(3) . ?
C17 C18 1.35(2) . ?
C17 H17A 0.9300 . ?
C18 C21 1.54(2) . ?
C19 H19A 0.9600 . ?
C19 H19B 0.9600 . ?
C19 H19C 0.9600 . ?
C20 H20A 0.9600 . ?
C20 H20B 0.9600 . ?
C20 H20C 0.9600 . ?
C21 H21A 0.9600 . ?
C21 H21B 0.9600 . ?
C21 H21C 0.9600 . ?
C22 C23 1.42(2) . ?
C22 C27 1.43(2) . ?
C23 C24 1.36(2) . ?
C23 C28 1.527(19) . ?
C24 C25 1.47(3) . ?
C24 H24A 0.9300 . ?
C25 C26 1.29(3) . ?
C25 C29 1.58(3) . ?
C26 C27 1.43(3) . ?
C26 H26A 0.9300 . ?
C27 C30 1.52(3) . ?
C28 H28A 0.9600 . ?
C28 H28B 0.9600 . ?
C28 H28C 0.9600 . ?
C29 H29A 0.9600 . ?
C29 H29B 0.9600 . ?
C29 H29C 0.9600 . ?
C30 H30A 0.9600 . ?
C30 H30B 0.9600 . ?
C30 H30C 0.9600 . ?
C31 N3 1.31(2) . ?
C31 C32 1.39(2) . ?
C31 H31A 0.9300 . ?
C32 C33 1.386(19) . ?
C32 H32A 0.9300 . ?
C33 C34 1.41(2) . ?
C33 C36 1.48(2) . ?
C34 C35 1.32(2) . ?
C34 H34A 0.9300 . ?
C35 N3 1.363(16) . ?
C35 H35A 0.9300 . ?
C36 C37 1.408(18) . ?
C36 C45 1.408(17) 3_764 ?
C37 N5 1.376(17) . ?
C37 C38 1.443(17) . ?
C38 C39 1.31(2) . ?
C38 H38A 0.9300 . ?
C39 C40 1.438(19) . ?
C39 H39A 0.9300 . ?
C40 C41 1.331(18) . ?
C40 N5 1.404(14) . ?
C41 C42 1.395(19) . ?
C41 C46 1.549(15) . ?
C42 N6 1.420(15) . ?
C42 C43 1.428(19) . ?
C43 C44 1.334(18) . ?
C43 H43A 0.9300 . ?
C44 C45 1.441(17) . ?
C44 H44A 0.9300 . ?
C45 N6 1.371(17) . ?
C45 C36 1.408(17) 3_764 ?
C46 C49 1.37(2) . ?
C46 C47 1.392(19) . ?
C47 C48 1.415(17) . ?
C47 H47A 0.9300 . ?
C48 N4 1.324(18) . ?
C48 H48A 0.9300 . ?
C49 C50 1.406(18) . ?
C49 H49A 0.9300 . ?
C50 N4 1.429(19) . ?
C50 H50A 0.9300 . ?
C51 C52 1.3900 . ?
C51 C56 1.3900 . ?
C51 Cl1 1.706(19) . ?
C52 C53 1.3900 . ?
C52 Cl2 1.71(2) . ?
C53 C54 1.3900 . ?
C53 H53A 0.9300 . ?
C54 C55 1.3900 . ?
C54 H54A 0.9300 . ?
C55 C56 1.3900 . ?
C55 H55A 0.9300 . ?
C56 H56A 0.9300 . ?
C57 C58 1.3900 . ?
C57 C62 1.3900 . ?
C57 Cl3 1.73(2) . ?
C58 C59 1.3900 . ?
C58 Cl4 1.88(3) . ?
C59 C60 1.3900 . ?
C59 H59A 0.9300 . ?
C60 C61 1.3900 . ?
C60 H60A 0.9300 . ?
C61 C62 1.3900 . ?
C61 H61A 0.9300 . ?
C62 H62A 0.9300 . ?
N4 Cu1 2.072(11) 4_565 ?
P1 F4 1.49(2) . ?
P1 F1 1.50(2) . ?
P1 F2 1.50(2) . ?
P1 F6 1.51(2) . ?
P1 F5 1.52(2) . ?
P1 F3 1.52(2) . ?

loop_
_geom_torsion_atom_site_label_1
_geom_torsion_atom_site_label_2
_geom_torsion_atom_site_label_3
_geom_torsion_atom_site_label_4
_geom_torsion
_geom_torsion_site_symmetry_1
_geom_torsion_site_symmetry_2
_geom_torsion_site_symmetry_3
_geom_torsion_site_symmetry_4
_geom_torsion_publ_flag
N1 C1 C2 C3 -4(2) . . . . ?
C13 C1 C2 C3 174.6(15) . . . . ?
C1 C2 C3 C4 2(2) . . . . ?
C2 C3 C4 C12 -1(2) . . . . ?
C2 C3 C4 C5 -177.9(15) . . . . ?
C3 C4 C5 C6 179.3(16) . . . . ?
C12 C4 C5 C6 3(2) . . . . ?
C4 C5 C6 C7 -1(3) . . . . ?
C5 C6 C7 C8 177.1(18) . . . . ?
C5 C6 C7 C11 1(3) . . . . ?
C6 C7 C8 C9 -178.1(17) . . . . ?
C11 C7 C8 C9 -2(2) . . . . ?
C7 C8 C9 C10 2(3) . . . . ?
C8 C9 C10 N2 -2(2) . . . . ?
C8 C9 C10 C22 176.6(15) . . . . ?
C8 C7 C11 N2 1(2) . . . . ?
C6 C7 C11 N2 177.3(14) . . . . ?
C8 C7 C11 C12 -179.0(14) . . . . ?
C6 C7 C11 C12 -3(2) . . . . ?
C3 C4 C12 N1 2.0(19) . . . . ?
C5 C4 C12 N1 178.7(12) . . . . ?
C3 C4 C12 C11 178.7(12) . . . . ?
C5 C4 C12 C11 -4.6(18) . . . . ?
N2 C11 C12 N1 1.3(16) . . . . ?
C7 C11 C12 N1 -178.2(12) . . . . ?
N2 C11 C12 C4 -175.7(11) . . . . ?
C7 C11 C12 C4 4.7(18) . . . . ?
N1 C1 C13 C14 89.6(16) . . . . ?
C2 C1 C13 C14 -89.0(19) . . . . ?
N1 C1 C13 C18 -91.4(17) . . . . ?
C2 C1 C13 C18 90.1(16) . . . . ?
C1 C13 C14 C15 178.8(15) . . . . ?
C18 C13 C14 C15 0(2) . . . . ?
C1 C13 C14 C19 -2(2) . . . . ?
C18 C13 C14 C19 178.8(14) . . . . ?
C13 C14 C15 C16 0(3) . . . . ?
C19 C14 C15 C16 -178.8(17) . . . . ?
C14 C15 C16 C17 0(3) . . . . ?
C14 C15 C16 C20 178.3(19) . . . . ?
C15 C16 C17 C18 -1(3) . . . . ?
C20 C16 C17 C18 -179.0(19) . . . . ?
C16 C17 C18 C13 1(3) . . . . ?
C16 C17 C18 C21 -175.8(18) . . . . ?
C14 C13 C18 C17 0(2) . . . . ?
C1 C13 C18 C17 -179.5(15) . . . . ?
C14 C13 C18 C21 176.7(13) . . . . ?
C1 C13 C18 C21 -2(2) . . . . ?
N2 C10 C22 C23 -80.0(19) . . . . ?
C9 C10 C22 C23 102(2) . . . . ?
N2 C10 C22 C27 98.0(19) . . . . ?
C9 C10 C22 C27 -80.4(19) . . . . ?
C27 C22 C23 C24 0(3) . . . . ?
C10 C22 C23 C24 178.0(17) . . . . ?
C27 C22 C23 C28 -178.6(17) . . . . ?
C10 C22 C23 C28 -1(3) . . . . ?
C22 C23 C24 C25 1(3) . . . . ?
C28 C23 C24 C25 179.9(19) . . . . ?
C23 C24 C25 C26 -3(4) . . . . ?
C23 C24 C25 C29 -180(2) . . . . ?
C24 C25 C26 C27 4(4) . . . . ?
C29 C25 C26 C27 -180(2) . . . . ?
C23 C22 C27 C26 0(3) . . . . ?
C10 C22 C27 C26 -177.8(17) . . . . ?
C23 C22 C27 C30 -179.0(17) . . . . ?
C10 C22 C27 C30 3(3) . . . . ?
C25 C26 C27 C22 -2(3) . . . . ?
C25 C26 C27 C30 177(2) . . . . ?
N3 C31 C32 C33 8(3) . . . . ?
C31 C32 C33 C34 -4(2) . . . . ?
C31 C32 C33 C36 174.8(16) . . . . ?
C32 C33 C34 C35 2(2) . . . . ?
C36 C33 C34 C35 -177.3(14) . . . . ?
C33 C34 C35 N3 -2(2) . . . . ?
C32 C33 C36 C37 -67(2) . . . . ?
C34 C33 C36 C37 112.2(17) . . . . ?
C32 C33 C36 C45 111.6(18) . . . 3_764 ?
C34 C33 C36 C45 -69(2) . . . 3_764 ?
C45 C36 C37 N5 4(3) 3_764 . . . ?
C33 C36 C37 N5 -177.9(15) . . . . ?
C45 C36 C37 C38 177.5(16) 3_764 . . . ?
C33 C36 C37 C38 -4(3) . . . . ?
N5 C37 C38 C39 -8(2) . . . . ?
C36 C37 C38 C39 177.4(18) . . . . ?
C37 C38 C39 C40 8(2) . . . . ?
C38 C39 C40 C41 176.9(17) . . . . ?
C38 C39 C40 N5 -6(2) . . . . ?
N5 C40 C41 C42 7(3) . . . . ?
C39 C40 C41 C42 -176.6(17) . . . . ?
N5 C40 C41 C46 -176.4(13) . . . . ?
C39 C40 C41 C46 0(2) . . . . ?
C40 C41 C42 N6 -7(3) . . . . ?
C46 C41 C42 N6 176.2(13) . . . . ?
C40 C41 C42 C43 175.0(17) . . . . ?
C46 C41 C42 C43 -2(2) . . . . ?
C41 C42 C43 C44 -179.8(16) . . . . ?
N6 C42 C43 C44 1.7(19) . . . . ?
C42 C43 C44 C45 -1.1(18) . . . . ?
C43 C44 C45 N6 0.1(18) . . . . ?
C43 C44 C45 C36 -174.9(15) . . . 3_764 ?
C40 C41 C46 C49 -69(2) . . . . ?
C42 C41 C46 C49 108.7(17) . . . . ?
C40 C41 C46 C47 109.4(17) . . . . ?
C42 C41 C46 C47 -73.2(18) . . . . ?
C49 C46 C47 C48 -4(2) . . . . ?
C41 C46 C47 C48 177.8(13) . . . . ?
C46 C47 C48 N4 6(2) . . . . ?
C47 C46 C49 C50 1(2) . . . . ?
C41 C46 C49 C50 178.6(15) . . . . ?
C46 C49 C50 N4 2(3) . . . . ?
C56 C51 C52 C53 0.0 . . . . ?
Cl1 C51 C52 C53 174.2(17) . . . . ?
C56 C51 C52 Cl2 -174.8(19) . . . . ?
Cl1 C51 C52 Cl2 -1(2) . . . . ?
C51 C52 C53 C54 0.0 . . . . ?
Cl2 C52 C53 C54 175.2(18) . . . . ?
C52 C53 C54 C55 0.0 . . . . ?
C53 C54 C55 C56 0.0 . . . . ?
C54 C55 C56 C51 0.0 . . . . ?
C52 C51 C56 C55 0.0 . . . . ?
Cl1 C51 C56 C55 -173.8(18) . . . . ?
C62 C57 C58 C59 0.0 . . . . ?
Cl3 C57 C58 C59 177(2) . . . . ?
C62 C57 C58 Cl4 -177.4(15) . . . . ?
Cl3 C57 C58 Cl4 -0.3(16) . . . . ?
C57 C58 C59 C60 0.0 . . . . ?
Cl4 C58 C59 C60 176.7(19) . . . . ?
C58 C59 C60 C61 0.0 . . . . ?
C59 C60 C61 C62 0.0 . . . . ?
C60 C61 C62 C57 0.0 . . . . ?
C58 C57 C62 C61 0.0 . . . . ?
Cl3 C57 C62 C61 -177.5(18) . . . . ?
C2 C1 N1 C12 4.2(18) . . . . ?
C13 C1 N1 C12 -174.4(12) . . . . ?
C2 C1 N1 Cu1 -168.1(10) . . . . ?
C13 C1 N1 Cu1 13.3(18) . . . . ?
C4 C12 N1 C1 -3.4(18) . . . . ?
C11 C12 N1 C1 179.8(11) . . . . ?
C4 C12 N1 Cu1 170.1(10) . . . . ?
C11 C12 N1 Cu1 -6.7(14) . . . . ?
N3 Cu1 N1 C1 -49.8(14) . . . . ?
N4 Cu1 N1 C1 78.2(12) 4_566 . . . ?
N2 Cu1 N1 C1 179.3(12) . . . . ?
N3 Cu1 N1 C12 137.7(9) . . . . ?
N4 Cu1 N1 C12 -94.3(9) 4_566 . . . ?
N2 Cu1 N1 C12 6.8(9) . . . . ?
C7 C11 N2 C10 -0.8(18) . . . . ?
C12 C11 N2 C10 179.7(12) . . . . ?
C7 C11 N2 Cu1 -175.9(11) . . . . ?
C12 C11 N2 Cu1 4.5(13) . . . . ?
C9 C10 N2 C11 1(2) . . . . ?
C22 C10 N2 C11 -177.4(13) . . . . ?
C9 C10 N2 Cu1 175.3(12) . . . . ?
C22 C10 N2 Cu1 -3.1(19) . . . . ?
N3 Cu1 N2 C11 -144.3(8) . . . . ?
N1 Cu1 N2 C11 -6.1(8) . . . . ?
N4 Cu1 N2 C11 96.4(9) 4_566 . . . ?
N3 Cu1 N2 C10 41.0(13) . . . . ?
N1 Cu1 N2 C10 179.2(12) . . . . ?
N4 Cu1 N2 C10 -78.3(12) 4_566 . . . ?
C32 C31 N3 C35 -8(3) . . . . ?
C32 C31 N3 Cu1 175.8(15) . . . . ?
C34 C35 N3 C31 5(2) . . . . ?
C34 C35 N3 Cu1 -178.4(12) . . . . ?
N1 Cu1 N3 C31 0.9(17) . . . . ?
N4 Cu1 N3 C31 -127.1(14) 4_566 . . . ?
N2 Cu1 N3 C31 114.1(14) . . . . ?
N1 Cu1 N3 C35 -175.1(9) . . . . ?
N4 Cu1 N3 C35 56.9(11) 4_566 . . . ?
N2 Cu1 N3 C35 -61.9(11) . . . . ?
C47 C48 N4 C50 -3(2) . . . . ?
C47 C48 N4 Cu1 176.4(12) . . . 4_565 ?
C49 C50 N4 C48 -1(2) . . . . ?
C49 C50 N4 Cu1 179.7(12) . . . 4_565 ?
C36 C37 N5 C40 178.8(16) . . . . ?
C38 C37 N5 C40 4.0(17) . . . . ?
C36 C37 N5 Cu2 1(2) . . . . ?
C38 C37 N5 Cu2 -173.7(11) . . . . ?
C41 C40 N5 C37 178.1(15) . . . . ?
C39 C40 N5 C37 0.9(17) . . . . ?
C41 C40 N5 Cu2 -4(2) . . . . ?
C39 C40 N5 Cu2 178.6(11) . . . . ?
N6 Cu2 N5 C37 -1.1(13) 3_764 . . . ?
N6 Cu2 N5 C37 178.9(13) . . . . ?
N5 Cu2 N5 C37 -144(100) 3_764 . . . ?
N6 Cu2 N5 C40 -178.3(12) 3_764 . . . ?
N6 Cu2 N5 C40 1.7(12) . . . . ?
N5 Cu2 N5 C40 39(100) 3_764 . . . ?
C36 C45 N6 C42 175.7(14) 3_764 . . . ?
C44 C45 N6 C42 0.9(16) . . . . ?
C36 C45 N6 Cu2 -9(2) 3_764 . . . ?
C44 C45 N6 Cu2 176.4(10) . . . . ?
C41 C42 N6 C45 179.9(14) . . . . ?
C43 C42 N6 C45 -1.5(16) . . . . ?
C41 C42 N6 Cu2 4(2) . . . . ?
C43 C42 N6 Cu2 -177.1(10) . . . . ?
N6 Cu2 N6 C45 11(100) 3_764 . . . ?
N5 Cu2 N6 C45 -176.3(12) . . . . ?
N5 Cu2 N6 C45 3.7(12) 3_764 . . . ?
N6 Cu2 N6 C42 -174(100) 3_764 . . . ?
N5 Cu2 N6 C42 -1.9(13) . . . . ?
N5 Cu2 N6 C42 178.1(13) 3_764 . . . ?
